data_4124719
loop_
_publ_author_name
'See, Yi Yang'
'Herrmann, Aaron T.'
'Aihara, Yoshinori'
'Baran, Phil S.'

_publ_section_title
;
 Scalable C-H Oxidation with Copper: Synthesis of Polyoxypregnanes.
;
_journal_issue 43
_journal_name_full 'Journal of the American Chemical Society'
_journal_page_first 13776
_journal_page_last 13779
_journal_paper_doi 10.1021/jacs.5b09463
_journal_volume 137
_journal_year 2015
_chemical_absolute_configuration ad
_chemical_formula_moiety 'C19 H26 O2'
_chemical_formula_sum 'C19 H26 O2'
_chemical_formula_weight 286.40
_space_group_crystal_system monoclinic
_space_group_IT_number 4
_space_group_name_Hall 'P 2yb'
_space_group_name_H-M_alt 'P 1 21 1'
_symmetry_space_group_name_Hall 'P 2yb'
_symmetry_space_group_name_H-M 'P 1 21 1'
_atom_sites_solution_hydrogens geom
_atom_sites_solution_primary direct
_atom_sites_solution_secondary difmap
_audit_creation_date 2015-01-06
_audit_creation_method
;
Olex2 1.2-beta
(compiled 2014.12.26 svn.r3119 for OlexSys, GUI svn.r4975)
;
_cell_angle_alpha 90
_cell_angle_beta 114.5480(10)
_cell_angle_gamma 90
_cell_formula_units_Z 2
_cell_length_a 10.8829(5)
_cell_length_b 6.2007(3)
_cell_length_c 12.5765(6)
_cell_measurement_reflns_used 9221
_cell_measurement_temperature 100
_cell_measurement_theta_max 68.236
_cell_measurement_theta_min 4.466
_cell_volume 771.97(6)
_computing_cell_refinement 'SAINT v8.34A (Bruker, 2013)'
_computing_data_collection 'APEX2 v2013.6-2 (Bruker, 2013)'
_computing_data_reduction 'SAINT v8.34A (Bruker, 2013)'
_computing_molecular_graphics 'Olex2 (Dolomanov et al., 2009)'
_computing_publication_material 'Olex2 (Dolomanov et al., 2009)'
_computing_structure_refinement 'ShelXL (Sheldrick, 2008)'
_computing_structure_solution 'ShelXT (Sheldrick, 2008)'
_diffrn_ambient_temperature 100.0
_diffrn_detector 'Bruker APEX-II CCD'
_diffrn_detector_area_resol_mean 7.9
_diffrn_detector_type 'CCD Area Detector'
_diffrn_measured_fraction_theta_full 0.988
_diffrn_measured_fraction_theta_max 0.987
_diffrn_measurement_device 'Kappa Four-Circle Diffractometer'
_diffrn_measurement_device_type 'Bruker X8 APEX II'
_diffrn_measurement_method '\w and \f scans'
_diffrn_radiation_monochromator 'Double Bounce Multilayer Mirrors'
_diffrn_radiation_probe x-ray
_diffrn_radiation_type CuK\a
_diffrn_radiation_wavelength 1.54178
_diffrn_reflns_av_R_equivalents 0.0216
_diffrn_reflns_av_unetI/netI 0.0109
_diffrn_reflns_laue_measured_fraction_full 0.988
_diffrn_reflns_laue_measured_fraction_max 0.987
_diffrn_reflns_limit_h_max 13
_diffrn_reflns_limit_h_min -13
_diffrn_reflns_limit_k_max 7
_diffrn_reflns_limit_k_min -7
_diffrn_reflns_limit_l_max 14
_diffrn_reflns_limit_l_min -14
_diffrn_reflns_number 20392
_diffrn_reflns_point_group_measured_fraction_full 0.978
_diffrn_reflns_point_group_measured_fraction_max 0.975
_diffrn_reflns_theta_full 68.000
_diffrn_reflns_theta_max 68.257
_diffrn_reflns_theta_min 3.864
_diffrn_source 'Micro Focus Rotating Anode'
_diffrn_source_type 'Bruker FR-591'
_diffrn_standards_number 0
_exptl_absorpt_coefficient_mu 0.604
_exptl_absorpt_correction_T_max 0.1665
_exptl_absorpt_correction_T_min 0.0686
_exptl_absorpt_correction_type multi-scan
_exptl_absorpt_process_details
;
SADABS-2014/4 (Bruker,2014/4) was used for absorption correction.
wR2(int) was 0.0623 before and 0.0337 after correction.
The Ratio of minimum to maximum transmission is 0.4120.
The \l/2 correction factor is 0.00150.
;
_exptl_crystal_colour Colorless
_exptl_crystal_colour_primary Colorless
_exptl_crystal_density_diffrn 1.232
_exptl_crystal_description Block
_exptl_crystal_F_000 312
_exptl_crystal_size_max 0.173
_exptl_crystal_size_mid 0.098
_exptl_crystal_size_min 0.033
_refine_diff_density_max 0.212
_refine_diff_density_min -0.134
_refine_diff_density_rms 0.030
_refine_ls_abs_structure_details
;
 Flack x determined using 1215 quotients [(I+)-(I-)]/[(I+)+(I-)]
 (Parsons, Flack and Wagner, Acta Cryst. B69 (2013) 249-259).
;
_refine_ls_abs_structure_Flack 0.03(3)
_refine_ls_extinction_method none
_refine_ls_goodness_of_fit_ref 1.078
_refine_ls_hydrogen_treatment constr
_refine_ls_matrix_type full
_refine_ls_number_parameters 193
_refine_ls_number_reflns 2760
_refine_ls_number_restraints 1
_refine_ls_restrained_S_all 1.078
_refine_ls_R_factor_all 0.0311
_refine_ls_R_factor_gt 0.0310
_refine_ls_shift/su_max 0.000
_refine_ls_shift/su_mean 0.000
_refine_ls_structure_factor_coef Fsqd
_refine_ls_weighting_details 'w=1/[\s^2^(Fo^2^)+(0.0574P)^2^+0.0728P] where P=(Fo^2^+2Fc^2^)/3'
_refine_ls_weighting_scheme calc
_refine_ls_wR_factor_gt 0.0842
_refine_ls_wR_factor_ref 0.0845
_reflns_Friedel_coverage 0.796
_reflns_friedel_fraction_full 0.965
_reflns_friedel_fraction_max 0.961
_reflns_number_gt 2742
_reflns_number_total 2760
_reflns_threshold_expression 'I > 2\s(I)'
_cod_data_source_file ja5b09463_si_004.cif
_cod_data_source_block Baran490
_cod_depositor_comments
;
The following automatic conversions were performed:

'_diffrn_radiation_probe' value 'X-ray' changed to 'x-ray' according
to
/usr/data/users/saulius/crontab/automatic-downloads/rss-feeds/ACS/lib/dictionaries/cif_core.dic
dictionary named 'cif_core.dic' version 2.4.2 from 2011-04-26.

Automatic conversion script
Id: cif_fix_values 3271 2015-04-21 07:52:19Z andrius 

 Adding full bibliography for 4124715--4124721.cif.
;
_cod_database_code 4124719
_shelx_space_group_comment
;
The symmetry employed for this shelxl refinement is uniquely defined
by the following loop, which should always be used as a source of
symmetry information in preference to the above space-group names.
They are only intended as comments.
;
_shelx_estimated_absorpt_t_max 0.980
_shelx_estimated_absorpt_t_min 0.903
_olex2_refinement_description
;
1. Fixed Uiso
 At 1.2 times of:
  All C(H) groups, All C(H,H) groups
 At 1.5 times of:
  All C(H,H,H) groups, All O(H) groups
2.a Ternary CH refined with riding coordinates:
 C4(H4), C6(H6), C8(H8), C9(H9), C16(H16)
2.b Secondary CH2 refined with riding coordinates:
 C2(H2A,H2B), C3(H3A,H3B), C7(H7A,H7B), C14(H14A,H14B), C15(H15A,H15B),
 C17(H17A,H17B)
2.c Aromatic/amide H refined with riding coordinates:
 C10(H10), C11(H11)
2.d Idealised Me refined as rotating group:
 C18(H18A,H18B,H18C), C19(H19A,H19B,H19C)
2.e Idealised tetrahedral OH refined as rotating group:
 O2(H2)
;
_shelx_shelxl_version_number 2014/7
_olex2_submission_special_instructions 'No special instructions were received'

loop_
_space_group_symop_operation_xyz
'x, y, z'
'-x, y+1/2, -z'

loop_
_atom_site_label
_atom_site_type_symbol
_atom_site_fract_x
_atom_site_fract_y
_atom_site_fract_z
_atom_site_U_iso_or_equiv
_atom_site_adp_type
_atom_site_occupancy
_atom_site_site_symmetry_order
_atom_site_calc_flag
_atom_site_refinement_flags_posn
O1 O -0.05338(12) 0.8267(2) 0.31337(11) 0.0392(3) Uani 1 1 d .
O2 O 0.02697(13) 0.8583(2) 0.11156(11) 0.0383(3) Uani 1 1 d .
H2 H -0.0277 0.9013 0.1384 0.057 Uiso 1 1 calc GR
C1 C 0.00671(16) 0.6560(3) 0.32959(15) 0.0330(4) Uani 1 1 d .
C2 C 0.03226(19) 0.5008(3) 0.43031(16) 0.0391(4) Uani 1 1 d .
H2A H -0.0537 0.4370 0.4245 0.047 Uiso 1 1 calc R
H2B H 0.0759 0.5766 0.5062 0.047 Uiso 1 1 calc R
C3 C 0.12618(18) 0.3246(3) 0.41956(15) 0.0350(4) Uani 1 1 d .
H3A H 0.1960 0.2833 0.4972 0.042 Uiso 1 1 calc R
H3B H 0.0745 0.1947 0.3800 0.042 Uiso 1 1 calc R
C4 C 0.18962(17) 0.4357(3) 0.34498(14) 0.0306(4) Uani 1 1 d .
H4 H 0.2542 0.5456 0.3966 0.037 Uiso 1 1 calc R
C5 C 0.07083(17) 0.5625(3) 0.25344(15) 0.0307(4) Uani 1 1 d .
C6 C 0.12847(18) 0.7277(3) 0.19693(15) 0.0324(4) Uani 1 1 d .
H6 H 0.1910 0.8245 0.2597 0.039 Uiso 1 1 calc R
C7 C 0.20968(18) 0.6137(3) 0.13974(15) 0.0338(4) Uani 1 1 d .
H7A H 0.2488 0.7225 0.1052 0.041 Uiso 1 1 calc R
H7B H 0.1487 0.5202 0.0758 0.041 Uiso 1 1 calc R
C8 C 0.32398(16) 0.4758(3) 0.22825(15) 0.0308(4) Uani 1 1 d .
H8 H 0.3825 0.5762 0.2912 0.037 Uiso 1 1 calc R
C9 C 0.26637(16) 0.3090(3) 0.28783(14) 0.0312(4) Uani 1 1 d .
H9 H 0.2003 0.2154 0.2255 0.037 Uiso 1 1 calc R
C10 C 0.37594(17) 0.1671(3) 0.37126(15) 0.0344(4) Uani 1 1 d .
H10 H 0.3593 0.0914 0.4296 0.041 Uiso 1 1 calc R
C11 C 0.49498(18) 0.1431(3) 0.36692(16) 0.0377(4) Uani 1 1 d .
H11 H 0.5595 0.0491 0.4214 0.045 Uiso 1 1 calc R
C12 C 0.53089(18) 0.2568(3) 0.28089(17) 0.0378(4) Uani 1 1 d .
C13 C 0.41694(17) 0.3673(3) 0.17777(15) 0.0354(4) Uani 1 1 d .
C14 C 0.4925(2) 0.5357(3) 0.1366(2) 0.0463(5) Uani 1 1 d .
H14A H 0.5197 0.4722 0.0774 0.056 Uiso 1 1 calc R
H14B H 0.4341 0.6622 0.1018 0.056 Uiso 1 1 calc R
C15 C 0.6172(2) 0.6022(4) 0.2456(2) 0.0532(6) Uani 1 1 d .
H15A H 0.6916 0.6471 0.2246 0.064 Uiso 1 1 calc R
H15B H 0.5957 0.7228 0.2866 0.064 Uiso 1 1 calc R
C16 C 0.65521(19) 0.4025(4) 0.3207(2) 0.0475(5) Uani 1 1 d .
H16 H 0.7122 0.4183 0.4064 0.057 Uiso 1 1 calc R
C17 C 0.6555(2) 0.1898(3) 0.2632(2) 0.0455(5) Uani 1 1 d .
H17A H 0.7119 0.0724 0.3130 0.055 Uiso 1 1 calc R
H17B H 0.6498 0.1927 0.1826 0.055 Uiso 1 1 calc R
C18 C -0.03938(17) 0.4193(3) 0.16308(15) 0.0336(4) Uani 1 1 d .
H18A H -0.0740 0.3179 0.2039 0.050 Uiso 1 1 calc GR
H18B H -0.0006 0.3387 0.1173 0.050 Uiso 1 1 calc GR
H18C H -0.1134 0.5103 0.1107 0.050 Uiso 1 1 calc GR
C19 C 0.3383(2) 0.2091(3) 0.07976(16) 0.0397(4) Uani 1 1 d .
H19A H 0.2891 0.1073 0.1073 0.060 Uiso 1 1 calc GR
H19B H 0.4014 0.1297 0.0569 0.060 Uiso 1 1 calc GR
H19C H 0.2741 0.2888 0.0123 0.060 Uiso 1 1 calc GR

loop_
_atom_site_aniso_label
_atom_site_aniso_U_11
_atom_site_aniso_U_22
_atom_site_aniso_U_33
_atom_site_aniso_U_23
_atom_site_aniso_U_13
_atom_site_aniso_U_12
O1 0.0389(6) 0.0362(7) 0.0433(7) -0.0017(5) 0.0179(6) 0.0047(5)
O2 0.0398(6) 0.0366(7) 0.0374(6) 0.0074(5) 0.0150(5) 0.0078(5)
C1 0.0282(8) 0.0346(9) 0.0345(8) -0.0034(7) 0.0112(6) -0.0026(7)
C2 0.0394(9) 0.0430(10) 0.0382(10) 0.0026(8) 0.0195(8) 0.0029(8)
C3 0.0372(8) 0.0355(9) 0.0339(9) 0.0042(7) 0.0163(7) 0.0026(7)
C4 0.0296(8) 0.0301(8) 0.0297(8) 0.0001(6) 0.0098(6) -0.0016(6)
C5 0.0289(8) 0.0308(9) 0.0315(9) -0.0003(7) 0.0116(7) -0.0011(7)
C6 0.0324(8) 0.0289(8) 0.0331(9) 0.0010(7) 0.0110(7) 0.0006(7)
C7 0.0352(8) 0.0336(9) 0.0339(8) 0.0022(7) 0.0157(7) -0.0023(7)
C8 0.0299(8) 0.0286(8) 0.0342(9) -0.0028(7) 0.0134(7) -0.0025(7)
C9 0.0292(7) 0.0311(9) 0.0312(9) -0.0010(7) 0.0106(7) -0.0021(6)
C10 0.0361(8) 0.0309(9) 0.0328(9) 0.0003(7) 0.0110(7) 0.0021(8)
C11 0.0338(8) 0.0358(9) 0.0364(9) -0.0041(7) 0.0074(7) 0.0033(7)
C12 0.0297(8) 0.0356(9) 0.0465(10) -0.0081(8) 0.0143(8) -0.0009(7)
C13 0.0338(8) 0.0352(9) 0.0402(9) -0.0040(8) 0.0182(7) -0.0025(8)
C14 0.0463(11) 0.0427(11) 0.0627(13) -0.0003(9) 0.0355(10) -0.0024(9)
C15 0.0405(11) 0.0427(11) 0.0850(16) -0.0101(11) 0.0347(11) -0.0079(9)
C16 0.0309(9) 0.0447(11) 0.0661(13) -0.0166(10) 0.0193(9) -0.0051(8)
C17 0.0350(10) 0.0436(11) 0.0606(12) -0.0101(10) 0.0224(9) -0.0001(8)
C18 0.0309(8) 0.0327(8) 0.0340(8) -0.0015(7) 0.0101(7) -0.0004(7)
C19 0.0400(9) 0.0419(10) 0.0392(10) -0.0075(8) 0.0185(8) -0.0003(8)

loop_
_atom_type_symbol
_atom_type_description
_atom_type_scat_dispersion_real
_atom_type_scat_dispersion_imag
_atom_type_scat_source
C C 0.0181 0.0091 'International Tables Vol C Tables 4.2.6.8 and 6.1.1.4'
H H 0.0000 0.0000 'International Tables Vol C Tables 4.2.6.8 and 6.1.1.4'
O O 0.0492 0.0322 'International Tables Vol C Tables 4.2.6.8 and 6.1.1.4'

loop_
_geom_angle_atom_site_label_1
_geom_angle_atom_site_label_2
_geom_angle_atom_site_label_3
_geom_angle
C6 O2 H2 109.5
O1 C1 C2 126.14(16)
O1 C1 C5 125.73(16)
C5 C1 C2 108.13(15)
C1 C2 H2A 110.6
C1 C2 H2B 110.6
C1 C2 C3 105.91(14)
H2A C2 H2B 108.7
C3 C2 H2A 110.6
C3 C2 H2B 110.6
C2 C3 H3A 111.2
C2 C3 H3B 111.2
H3A C3 H3B 109.2
C4 C3 C2 102.59(14)
C4 C3 H3A 111.2
C4 C3 H3B 111.2
C3 C4 H4 106.4
C3 C4 C5 103.53(13)
C5 C4 H4 106.4
C9 C4 C3 121.88(15)
C9 C4 H4 106.4
C9 C4 C5 111.34(13)
C1 C5 C4 100.76(13)
C1 C5 C6 115.14(15)
C1 C5 C18 105.33(13)
C4 C5 C18 114.20(14)
C6 C5 C4 108.14(13)
C6 C5 C18 112.83(14)
O2 C6 C5 113.08(14)
O2 C6 H6 108.2
O2 C6 C7 109.08(13)
C5 C6 H6 108.2
C5 C6 C7 109.87(14)
C7 C6 H6 108.2
C6 C7 H7A 109.3
C6 C7 H7B 109.3
C6 C7 C8 111.66(14)
H7A C7 H7B 107.9
C8 C7 H7A 109.3
C8 C7 H7B 109.3
C7 C8 H8 106.5
C7 C8 C9 110.59(13)
C7 C8 C13 114.40(14)
C9 C8 H8 106.5
C13 C8 H8 106.5
C13 C8 C9 111.73(14)
C4 C9 C8 107.08(14)
C4 C9 H9 108.1
C8 C9 H9 108.1
C10 C9 C4 113.79(13)
C10 C9 C8 111.37(14)
C10 C9 H9 108.1
C9 C10 H10 118.6
C11 C10 C9 122.82(16)
C11 C10 H10 118.6
C10 C11 H11 118.7
C10 C11 C12 122.52(17)
C12 C11 H11 118.7
C11 C12 C13 117.81(15)
C11 C12 C16 120.72(18)
C11 C12 C17 120.10(18)
C16 C12 C13 107.94(17)
C17 C12 C13 117.08(17)
C17 C12 C16 59.16(13)
C12 C13 C8 106.44(14)
C12 C13 C14 103.24(14)
C14 C13 C8 111.82(15)
C19 C13 C8 111.48(14)
C19 C13 C12 112.34(15)
C19 C13 C14 111.15(15)
C13 C14 H14A 110.5
C13 C14 H14B 110.5
H14A C14 H14B 108.7
C15 C14 C13 106.22(17)
C15 C14 H14A 110.5
C15 C14 H14B 110.5
C14 C15 H15A 110.9
C14 C15 H15B 110.9
H15A C15 H15B 108.9
C16 C15 C14 104.48(17)
C16 C15 H15A 110.9
C16 C15 H15B 110.9
C12 C16 H16 118.7
C15 C16 C12 107.77(17)
C15 C16 H16 118.7
C17 C16 C12 60.19(13)
C17 C16 C15 118.24(19)
C17 C16 H16 118.7
C12 C17 H17A 117.7
C12 C17 H17B 117.7
C16 C17 C12 60.65(12)
C16 C17 H17A 117.7
C16 C17 H17B 117.7
H17A C17 H17B 114.8
C5 C18 H18A 109.5
C5 C18 H18B 109.5
C5 C18 H18C 109.5
H18A C18 H18B 109.5
H18A C18 H18C 109.5
H18B C18 H18C 109.5
C13 C19 H19A 109.5
C13 C19 H19B 109.5
C13 C19 H19C 109.5
H19A C19 H19B 109.5
H19A C19 H19C 109.5
H19B C19 H19C 109.5

loop_
_geom_bond_atom_site_label_1
_geom_bond_atom_site_label_2
_geom_bond_distance
O1 C1 1.216(2)
O2 H2 0.8400
O2 C6 1.429(2)
C1 C2 1.522(3)
C1 C5 1.515(2)
C2 H2A 0.9900
C2 H2B 0.9900
C2 C3 1.540(2)
C3 H3A 0.9900
C3 H3B 0.9900
C3 C4 1.539(2)
C4 H4 1.0000
C4 C5 1.542(2)
C4 C9 1.527(2)
C5 C6 1.523(2)
C5 C18 1.545(2)
C6 H6 1.0000
C6 C7 1.525(2)
C7 H7A 0.9900
C7 H7B 0.9900
C7 C8 1.538(2)
C8 H8 1.0000
C8 C9 1.554(2)
C8 C13 1.553(2)
C9 H9 1.0000
C9 C10 1.502(2)
C10 H10 0.9500
C10 C11 1.327(3)
C11 H11 0.9500
C11 C12 1.474(3)
C12 C13 1.534(3)
C12 C16 1.528(3)
C12 C17 1.521(3)
C13 C14 1.546(3)
C13 C19 1.529(2)
C14 H14A 0.9900
C14 H14B 0.9900
C14 C15 1.531(3)
C15 H15A 0.9900
C15 H15B 0.9900
C15 C16 1.508(4)
C16 H16 1.0000
C16 C17 1.505(3)
C17 H17A 0.9900
C17 H17B 0.9900
C18 H18A 0.9800
C18 H18B 0.9800
C18 H18C 0.9800
C19 H19A 0.9800
C19 H19B 0.9800
C19 H19C 0.9800

loop_
_geom_hbond_atom_site_label_D
_geom_hbond_atom_site_label_H
_geom_hbond_atom_site_label_A
_geom_hbond_distance_DH
_geom_hbond_distance_HA
_geom_hbond_distance_DA
_geom_hbond_angle_DHA
O2 H2 O1 0.84 2.38 3.0148(18) 133.3
